data_7719965
loop_
_publ_author_name
'Noonikara Poyil, Anurag'
'Phan, Vo Quang Huy'
'Vanga, Mukundam'
'Boretskyi, Andrii'
'Mykhailiuk, Pavel K.'
'Dias, Rasika'

_publ_section_title
;
 Fluorinated B-phenylated scorpionates as tunable platforms for
 stabilizing thallium(I) and silver(I)-ethylene complexes
;
_journal_name_full 'Dalton Transactions'
_journal_paper_doi 10.1039/D5DT02782A
_journal_year 2026
_chemical_formula_moiety 'C30 H19 B F9 N6 Tl'
_chemical_formula_sum 'C30 H19 B F9 N6 Tl'
_chemical_formula_weight 849.69
_space_group_crystal_system monoclinic
_space_group_IT_number 14
_space_group_name_Hall '-P 2yn'
_space_group_name_H-M_alt 'P 1 21/n 1'
_atom_sites_solution_hydrogens geom
_atom_sites_solution_primary direct
_audit_creation_date 2025-11-18
_audit_creation_method
;
Olex2 1.5
(compiled 2025.07.13 svn.rb7424aed for OlexSys, GUI svn.r7314)
;
_audit_update_record
;
2025-11-20 deposited with the CCDC.	2025-12-03 downloaded from the CCDC.
;
_cell_angle_alpha 90
_cell_angle_beta 92.5040(10)
_cell_angle_gamma 90
_cell_formula_units_Z 4
_cell_length_a 9.5841(7)
_cell_length_b 22.8479(18)
_cell_length_c 13.5563(11)
_cell_measurement_reflns_used 8733
_cell_measurement_temperature 173
_cell_measurement_theta_max 28.25
_cell_measurement_theta_min 2.31
_cell_volume 2965.7(4)
_computing_cell_refinement 'SAINT v7.06A (Bruker, 2003)'
_computing_data_reduction 'SAINT v7.06A (Bruker, 2003)'
_computing_molecular_graphics 'Olex2 1.5 (Dolomanov et al., 2009)'
_computing_publication_material 'Olex2 1.5 (Dolomanov et al., 2009)'
_computing_structure_refinement 'SHELXL 2019/3 (Sheldrick, 2015)'
_computing_structure_solution 'SHELXS  (Sheldrick, 2008)'
_diffrn_ambient_temperature 173
_diffrn_measured_fraction_theta_full 1.000
_diffrn_measured_fraction_theta_max 1.000
_diffrn_measurement_device_type 'CCD area detector'
_diffrn_measurement_method 'phi and omega scans'
_diffrn_radiation_monochromator graphite
_diffrn_radiation_type MoK\a
_diffrn_radiation_wavelength 0.71073
_diffrn_reflns_av_R_equivalents 0.0266
_diffrn_reflns_av_unetI/netI 0.0228
_diffrn_reflns_Laue_measured_fraction_full 1.000
_diffrn_reflns_Laue_measured_fraction_max 1.000
_diffrn_reflns_limit_h_max 11
_diffrn_reflns_limit_h_min -11
_diffrn_reflns_limit_k_max 28
_diffrn_reflns_limit_k_min -28
_diffrn_reflns_limit_l_max 16
_diffrn_reflns_limit_l_min -16
_diffrn_reflns_number 22934
_diffrn_reflns_point_group_measured_fraction_full 1.000
_diffrn_reflns_point_group_measured_fraction_max 1.000
_diffrn_reflns_theta_full 25.242
_diffrn_reflns_theta_max 25.998
_diffrn_reflns_theta_min 1.748
_diffrn_source_current 30.0
_diffrn_source_power 1.5
_diffrn_source_voltage 50.0
_exptl_absorpt_coefficient_mu 5.536
_exptl_absorpt_correction_T_max 1.000
_exptl_absorpt_correction_T_min 0.509
_exptl_absorpt_correction_type empirical
_exptl_absorpt_process_details
;
SADABS v.2.10 (Bruker,2003) was used for absorption correction.
R(int) was 0.1407 before and 0.0259 after correction.
The Ratio of minimum to maximum transmission is 0.5093.
The \l/2 correction factor is 0.0015.
;
_exptl_crystal_colour colourless
_exptl_crystal_colour_primary colourless
_exptl_crystal_density_diffrn 1.903
_exptl_crystal_description block
_exptl_crystal_F_000 1632
_exptl_crystal_size_max 0.46
_exptl_crystal_size_mid 0.27
_exptl_crystal_size_min 0.06
_refine_diff_density_max 0.798
_refine_diff_density_min -0.580
_refine_diff_density_rms 0.082
_refine_ls_extinction_method none
_refine_ls_goodness_of_fit_ref 1.033
_refine_ls_hydrogen_treatment constr
_refine_ls_matrix_type full
_refine_ls_number_parameters 480
_refine_ls_number_reflns 5820
_refine_ls_number_restraints 72
_refine_ls_restrained_S_all 1.119
_refine_ls_R_factor_all 0.0255
_refine_ls_R_factor_gt 0.0219
_refine_ls_shift/su_max 0.002
_refine_ls_shift/su_mean 0.000
_refine_ls_structure_factor_coef Fsqd
_refine_ls_weighting_details 'w=1/[\s^2^(Fo^2^)+(0.0227P)^2^+4.4599P] where P=(Fo^2^+2Fc^2^)/3'
_refine_ls_weighting_scheme calc
_refine_ls_wR_factor_gt 0.0507
_refine_ls_wR_factor_ref 0.0523
_reflns_Friedel_coverage 0.000
_reflns_number_gt 5329
_reflns_number_total 5820
_reflns_threshold_expression 'I > 2\s(I)'
_cod_data_source_file d5dt02782a2.cif
_cod_data_source_block dias3s
_cod_database_code 7719965
_shelx_shelxl_version_number 2019/3
_shelx_space_group_comment
;
The symmetry employed for this shelxl refinement is uniquely defined
by the following loop, which should always be used as a source of
symmetry information in preference to the above space-group names.
They are only intended as comments.
;
_shelx_estimated_absorpt_t_max 0.732
_shelx_estimated_absorpt_t_min 0.185
_olex2_refinement_description
;
1. Fixed Uiso
 At 1.2 times of:
  All B(H) groups, All C(H) groups
2. Uiso/Uaniso restraints and constraints
F16A \\sim F16D \\sim F16B \\sim F16E \\sim F16C \\sim F16F: within 2A with
sigma of 0.008 and sigma for terminal atoms of 0.008 within 2A
F26E \\sim F26B \\sim F26C \\sim F26F \\sim F26D \\sim F26A: within 2A with
sigma of 0.008 and sigma for terminal atoms of 0.008 within 2A
3. Others
 Sof(F16A)=Sof(F16B)=Sof(F16C)=1-FVAR(1)
 Sof(F16D)=Sof(F16F)=Sof(F16E)=FVAR(1)
 Sof(F26D)=Sof(F26E)=Sof(F26F)=1-FVAR(2)
 Sof(F26A)=Sof(F26B)=Sof(F26C)=FVAR(2)
4.a Ternary CH refined with riding coordinates:
 B(H)
4.b Aromatic/amide H refined with riding coordinates:
 C14(H14), C17F(H17F), C17E(H17E), C17D(H17D), C17C(H17C), C17B(H17B),
 C24(H24), C27F(H27F), C27E(H27E), C27D(H27D), C27C(H27C), C27B(H27B), C34(H34),
  C37F(H37F), C37E(H37E), C37D(H37D), C37C(H37C), C37B(H37B)
;
_olex2_submission_special_instructions 'No special instructions were received'

loop_
_space_group_symop_operation_xyz
'x, y, z'
'-x+1/2, y+1/2, -z+1/2'
'-x, -y, -z'
'x-1/2, -y-1/2, z-1/2'

loop_
_atom_site_label
_atom_site_type_symbol
_atom_site_fract_x
_atom_site_fract_y
_atom_site_fract_z
_atom_site_U_iso_or_equiv
_atom_site_adp_type
_atom_site_occupancy
_atom_site_site_symmetry_order
_atom_site_calc_flag
_atom_site_refinement_flags_posn
_atom_site_refinement_flags_adp
_atom_site_refinement_flags_occupancy
_atom_site_disorder_assembly
_atom_site_disorder_group
Tl Tl 0.47052(2) 0.03093(2) 0.24646(2) 0.02427(5) Uani 1 1 d . . . . .
N11 N 0.5230(2) 0.18615(10) 0.24547(16) 0.0159(5) Uani 1 1 d . . . . .
N12 N 0.5923(3) 0.13393(10) 0.24997(17) 0.0206(5) Uani 1 1 d . . . . .
N21 N 0.3204(2) 0.15726(10) 0.35438(16) 0.0156(5) Uani 1 1 d . . . . .
N22 N 0.3346(2) 0.09846(10) 0.36564(16) 0.0173(5) Uani 1 1 d . . . . .
N31 N 0.2836(2) 0.15985(10) 0.16791(16) 0.0162(5) Uani 1 1 d . . . . .
N32 N 0.3072(2) 0.10291(10) 0.14482(17) 0.0193(5) Uani 1 1 d . . . . .
C13 C 0.7266(3) 0.14720(13) 0.2399(2) 0.0227(6) Uani 1 1 d . . . . .
C14 C 0.7466(3) 0.20694(14) 0.2283(2) 0.0233(6) Uani 1 1 d . . . . .
H14 H 0.832179 0.226853 0.219694 0.028 Uiso 1 1 calc R U . . .
C15 C 0.6148(3) 0.23113(12) 0.23215(19) 0.0178(6) Uani 1 1 d . . . . .
C16 C 0.8352(3) 0.10074(15) 0.2435(3) 0.0331(8) Uani 1 1 d . . . . .
C17A C 0.5812(3) 0.29408(12) 0.22647(19) 0.0182(6) Uani 1 1 d . . . . .
C17F C 0.6771(3) 0.33363(14) 0.2697(2) 0.0246(6) Uani 1 1 d . . . . .
H17F H 0.759011 0.319246 0.303568 0.029 Uiso 1 1 calc R U . . .
C17E C 0.6545(4) 0.39326(14) 0.2640(2) 0.0318(8) Uani 1 1 d . . . . .
H17E H 0.721962 0.419484 0.292287 0.038 Uiso 1 1 calc R U . . .
C17D C 0.5349(4) 0.41490(14) 0.2174(3) 0.0319(7) Uani 1 1 d . . . . .
H17D H 0.518081 0.455868 0.215528 0.038 Uiso 1 1 calc R U . . .
C17C C 0.4396(3) 0.37665(13) 0.1734(2) 0.0264(7) Uani 1 1 d . . . . .
H17C H 0.357394 0.391469 0.140609 0.032 Uiso 1 1 calc R U . . .
C17B C 0.4629(3) 0.31675(12) 0.1768(2) 0.0196(6) Uani 1 1 d . . . . .
H17B H 0.397661 0.290942 0.144881 0.023 Uiso 1 1 calc R U . . .
C23 C 0.2667(3) 0.08499(12) 0.4463(2) 0.0181(6) Uani 1 1 d . . . . .
C24 C 0.2069(3) 0.13397(12) 0.4886(2) 0.0189(6) Uani 1 1 d . . . . .
H24 H 0.153295 0.135568 0.545866 0.023 Uiso 1 1 calc R U . . .
C25 C 0.2432(3) 0.17973(12) 0.4283(2) 0.0168(5) Uani 1 1 d . . . . .
C26 C 0.2602(3) 0.02335(13) 0.4807(2) 0.0249(6) Uani 1 1 d . . . . .
C27A C 0.2054(3) 0.24203(12) 0.43991(19) 0.0176(6) Uani 1 1 d . . . . .
C27F C 0.0672(3) 0.25559(13) 0.4596(2) 0.0205(6) Uani 1 1 d . . . . .
H27F H -0.000064 0.225174 0.462607 0.025 Uiso 1 1 calc R U . . .
C27E C 0.0274(3) 0.31328(13) 0.4747(2) 0.0245(6) Uani 1 1 d . . . . .
H27E H -0.066644 0.322098 0.488389 0.029 Uiso 1 1 calc R U . . .
C27D C 0.1243(3) 0.35780(13) 0.4700(2) 0.0272(7) Uani 1 1 d . . . . .
H27D H 0.097051 0.397230 0.480267 0.033 Uiso 1 1 calc R U . . .
C27C C 0.2617(3) 0.34470(13) 0.4502(2) 0.0274(7) Uani 1 1 d . . . . .
H27C H 0.328348 0.375307 0.446528 0.033 Uiso 1 1 calc R U . . .
C27B C 0.3022(3) 0.28716(13) 0.4359(2) 0.0227(6) Uani 1 1 d . . . . .
H27B H 0.396682 0.278542 0.423210 0.027 Uiso 1 1 calc R U . . .
C33 C 0.2280(3) 0.09218(13) 0.0633(2) 0.0197(6) Uani 1 1 d . . . . .
C34 C 0.1536(3) 0.14160(12) 0.0316(2) 0.0191(6) Uani 1 1 d . . . . .
H34 H 0.091423 0.145254 -0.024605 0.023 Uiso 1 1 calc R U . . .
C35 C 0.1906(3) 0.18415(12) 0.1005(2) 0.0166(5) Uani 1 1 d . . . . .
C36 C 0.2282(3) 0.03289(13) 0.0190(2) 0.0268(7) Uani 1 1 d . . . . .
C37A C 0.1422(3) 0.24541(12) 0.1023(2) 0.0172(6) Uani 1 1 d . . . . .
C37F C 0.1472(3) 0.27905(13) 0.0160(2) 0.0217(6) Uani 1 1 d . . . . .
H37F H 0.181589 0.262314 -0.042277 0.026 Uiso 1 1 calc R U . . .
C37E C 0.1020(3) 0.33665(13) 0.0156(2) 0.0275(7) Uani 1 1 d . . . . .
H37E H 0.105715 0.359267 -0.043014 0.033 Uiso 1 1 calc R U . . .
C37D C 0.0515(3) 0.36140(14) 0.1000(2) 0.0290(7) Uani 1 1 d . . . . .
H37D H 0.020527 0.400897 0.099213 0.035 Uiso 1 1 calc R U . . .
C37C C 0.0463(3) 0.32855(13) 0.1856(2) 0.0244(6) Uani 1 1 d . . . . .
H37C H 0.012102 0.345651 0.243668 0.029 Uiso 1 1 calc R U . . .
C37B C 0.0907(3) 0.27077(12) 0.1868(2) 0.0196(6) Uani 1 1 d . . . . .
H37B H 0.086072 0.248367 0.245624 0.024 Uiso 1 1 calc R U . . .
F16A F 0.8597(7) 0.0810(3) 0.1506(4) 0.0614(16) Uani 0.465(4) 1 d . U P A 1
F16B F 0.9637(6) 0.1231(3) 0.2659(6) 0.0584(17) Uani 0.465(4) 1 d . U P A 1
F16C F 0.8106(7) 0.0589(3) 0.2966(7) 0.0749(19) Uani 0.465(4) 1 d . U P A 1
F16D F 0.9438(6) 0.1135(3) 0.2022(6) 0.0767(18) Uani 0.535(4) 1 d . U P A 2
F16F F 0.7868(5) 0.0479(2) 0.2186(5) 0.0645(15) Uani 0.535(4) 1 d . U P A 2
F16E F 0.8787(6) 0.0896(2) 0.3399(4) 0.0616(14) Uani 0.535(4) 1 d . U P A 2
F26A F 0.3407(7) 0.0126(2) 0.5597(4) 0.0648(16) Uani 0.698(9) 1 d . U P B 1
F26B F 0.1310(4) 0.00935(18) 0.5072(4) 0.0477(11) Uani 0.698(9) 1 d . U P B 1
F26C F 0.2897(7) -0.01519(19) 0.4108(4) 0.0470(12) Uani 0.698(9) 1 d . U P B 1
F26D F 0.3883(10) 0.0038(4) 0.5118(9) 0.044(2) Uani 0.302(9) 1 d . U P B 2
F26E F 0.1805(15) 0.0157(5) 0.5539(10) 0.058(2) Uani 0.302(9) 1 d . U P B 2
F26F F 0.2216(14) -0.0128(5) 0.4121(10) 0.048(2) Uani 0.302(9) 1 d . U P B 2
F36C F 0.3445(2) 0.02242(9) -0.03082(17) 0.0438(5) Uani 1 1 d . . . . .
F36B F 0.2211(3) -0.00951(9) 0.08649(15) 0.0472(6) Uani 1 1 d . . . . .
F36A F 0.1209(2) 0.02528(8) -0.04590(14) 0.0318(4) Uani 1 1 d . . . . .
B B 0.3626(3) 0.18877(14) 0.2588(2) 0.0156(6) Uani 1 1 d . . . . .
H H 0.333733 0.230742 0.262552 0.019 Uiso 1 1 calc R U . . .

loop_
_atom_site_aniso_label
_atom_site_aniso_U_11
_atom_site_aniso_U_22
_atom_site_aniso_U_33
_atom_site_aniso_U_23
_atom_site_aniso_U_13
_atom_site_aniso_U_12
Tl 0.03377(8) 0.01703(7) 0.02199(7) -0.00015(4) 0.00092(5) 0.00860(5)
N11 0.0167(11) 0.0154(12) 0.0155(11) 0.0016(9) 0.0004(9) 0.0031(9)
N12 0.0216(12) 0.0206(12) 0.0196(12) 0.0034(10) 0.0021(10) 0.0071(10)
N21 0.0168(11) 0.0124(11) 0.0175(11) 0.0009(9) 0.0005(9) 0.0003(9)
N22 0.0218(12) 0.0107(11) 0.0192(11) -0.0004(9) -0.0012(9) 0.0016(9)
N31 0.0174(11) 0.0140(11) 0.0172(11) 0.0006(9) 0.0015(9) 0.0016(9)
N32 0.0241(13) 0.0144(12) 0.0195(12) -0.0007(9) 0.0012(10) 0.0008(9)
C13 0.0205(15) 0.0277(16) 0.0200(14) 0.0034(12) 0.0023(11) 0.0051(12)
C14 0.0167(14) 0.0312(17) 0.0221(14) 0.0041(12) 0.0015(11) 0.0017(12)
C15 0.0179(14) 0.0232(15) 0.0124(12) 0.0008(11) 0.0008(10) -0.0011(11)
C16 0.0216(16) 0.035(2) 0.044(2) 0.0112(16) 0.0081(14) 0.0067(14)
C17A 0.0206(14) 0.0198(14) 0.0147(12) -0.0006(11) 0.0056(11) -0.0023(11)
C17F 0.0238(15) 0.0314(17) 0.0185(14) -0.0032(12) 0.0011(12) -0.0053(13)
C17E 0.042(2) 0.0285(18) 0.0258(16) -0.0101(13) 0.0084(14) -0.0153(15)
C17D 0.040(2) 0.0194(16) 0.0375(18) -0.0041(14) 0.0174(15) -0.0029(14)
C17C 0.0237(16) 0.0222(16) 0.0340(17) 0.0039(13) 0.0102(13) 0.0026(12)
C17B 0.0204(14) 0.0188(14) 0.0199(14) 0.0012(11) 0.0052(11) -0.0041(11)
C23 0.0196(14) 0.0158(14) 0.0188(13) 0.0007(11) -0.0009(11) -0.0017(11)
C24 0.0191(14) 0.0200(14) 0.0177(13) 0.0008(11) 0.0031(11) -0.0007(11)
C25 0.0155(13) 0.0165(14) 0.0183(13) -0.0005(11) -0.0009(10) 0.0001(10)
C26 0.0297(16) 0.0189(15) 0.0262(15) 0.0025(12) 0.0030(13) -0.0037(12)
C27A 0.0223(14) 0.0167(14) 0.0139(13) -0.0001(11) 0.0009(11) 0.0030(11)
C27F 0.0197(14) 0.0233(15) 0.0189(14) 0.0036(11) 0.0050(11) 0.0003(11)
C27E 0.0254(16) 0.0261(16) 0.0224(15) 0.0024(12) 0.0069(12) 0.0082(13)
C27D 0.0339(17) 0.0172(15) 0.0305(16) -0.0033(12) 0.0014(13) 0.0072(13)
C27C 0.0279(16) 0.0191(15) 0.0351(17) -0.0044(13) 0.0009(13) -0.0016(12)
C27B 0.0211(15) 0.0200(15) 0.0272(15) -0.0038(12) 0.0016(12) 0.0023(11)
C33 0.0201(14) 0.0201(14) 0.0191(13) -0.0003(11) 0.0033(11) -0.0019(11)
C34 0.0187(14) 0.0192(14) 0.0195(14) 0.0013(11) 0.0005(11) -0.0015(11)
C35 0.0150(13) 0.0185(14) 0.0166(13) 0.0038(11) 0.0023(10) -0.0009(11)
C36 0.0325(17) 0.0230(16) 0.0246(15) -0.0019(12) -0.0018(13) -0.0010(13)
C37A 0.0126(13) 0.0172(14) 0.0214(14) 0.0022(11) -0.0032(11) -0.0009(10)
C37F 0.0235(15) 0.0215(15) 0.0195(14) 0.0022(11) -0.0053(11) -0.0027(12)
C37E 0.0318(17) 0.0216(16) 0.0281(16) 0.0085(13) -0.0102(13) -0.0039(13)
C37D 0.0252(16) 0.0188(15) 0.0417(19) 0.0018(13) -0.0110(14) 0.0032(12)
C37C 0.0192(15) 0.0237(16) 0.0299(16) -0.0047(13) -0.0017(12) 0.0027(12)
C37B 0.0150(13) 0.0213(15) 0.0222(14) 0.0028(11) -0.0028(11) 0.0003(11)
F16A 0.069(3) 0.056(3) 0.059(3) -0.017(2) -0.005(3) 0.049(3)
F16B 0.023(2) 0.058(3) 0.092(4) -0.021(3) -0.018(3) 0.018(2)
F16C 0.055(3) 0.062(4) 0.111(5) 0.052(4) 0.038(3) 0.035(3)
F16D 0.046(3) 0.074(4) 0.114(4) 0.050(4) 0.046(3) 0.030(3)
F16F 0.046(3) 0.041(2) 0.105(4) -0.036(3) -0.019(3) 0.030(2)
F16E 0.064(3) 0.056(3) 0.062(3) 0.006(2) -0.023(2) 0.037(2)
F26A 0.091(4) 0.034(2) 0.064(3) 0.029(2) -0.048(3) -0.022(2)
F26B 0.040(2) 0.0279(17) 0.076(3) 0.016(2) 0.019(2) -0.0091(15)
F26C 0.075(3) 0.0151(15) 0.053(2) -0.0008(14) 0.031(3) 0.000(2)
F26D 0.048(4) 0.019(3) 0.064(5) 0.019(4) -0.017(4) 0.000(3)
F26E 0.074(5) 0.032(4) 0.071(5) 0.018(4) 0.034(4) 0.001(4)
F26F 0.064(5) 0.020(3) 0.061(4) -0.002(3) -0.015(5) -0.016(4)
F36C 0.0323(11) 0.0397(12) 0.0598(14) -0.0267(10) 0.0081(10) 0.0014(9)
F36B 0.0873(17) 0.0183(10) 0.0346(11) 0.0014(8) -0.0116(11) -0.0037(10)
F36A 0.0364(11) 0.0277(10) 0.0308(10) -0.0073(8) -0.0054(8) -0.0078(8)
B 0.0168(15) 0.0142(15) 0.0158(14) 0.0010(12) 0.0004(12) 0.0005(12)

loop_
_atom_type_symbol
_atom_type_description
_atom_type_scat_dispersion_real
_atom_type_scat_dispersion_imag
_atom_type_scat_source
C C 0.0033 0.0016 'International Tables Vol C Tables 4.2.6.8 and 6.1.1.4'
H H 0.0000 0.0000 'International Tables Vol C Tables 4.2.6.8 and 6.1.1.4'
B B 0.0013 0.0007 'International Tables Vol C Tables 4.2.6.8 and 6.1.1.4'
N N 0.0061 0.0033 'International Tables Vol C Tables 4.2.6.8 and 6.1.1.4'
F F 0.0171 0.0103 'International Tables Vol C Tables 4.2.6.8 and 6.1.1.4'
Tl Tl -2.8358 9.6688 'International Tables Vol C Tables 4.2.6.8 and 6.1.1.4'

loop_
_geom_angle_atom_site_label_1
_geom_angle_atom_site_label_2
_geom_angle_atom_site_label_3
_geom_angle
_geom_angle_site_symmetry_1
_geom_angle_site_symmetry_3
_geom_angle_publ_flag
N22 Tl N12 72.18(7) . . ?
N32 Tl N12 72.66(7) . . ?
N32 Tl N22 69.70(7) . . ?
N12 N11 C15 110.3(2) . . ?
N12 N11 B 120.6(2) . . ?
C15 N11 B 129.0(2) . . ?
N11 N12 Tl 124.55(17) . . ?
C13 N12 Tl 129.14(19) . . ?
C13 N12 N11 105.4(2) . . ?
N22 N21 C25 110.1(2) . . ?
N22 N21 B 121.6(2) . . ?
C25 N21 B 127.3(2) . . ?
N21 N22 Tl 124.26(16) . . ?
C23 N22 Tl 130.05(18) . . ?
C23 N22 N21 105.7(2) . . ?
N32 N31 C35 110.2(2) . . ?
N32 N31 B 120.4(2) . . ?
C35 N31 B 129.4(2) . . ?
N31 N32 Tl 125.54(16) . . ?
C33 N32 Tl 128.66(18) . . ?
C33 N32 N31 105.8(2) . . ?
N12 C13 C14 111.9(3) . . ?
N12 C13 C16 120.8(3) . . ?
C14 C13 C16 127.3(3) . . ?
C13 C14 H14 127.5 . . ?
C15 C14 C13 105.0(3) . . ?
C15 C14 H14 127.5 . . ?
N11 C15 C14 107.3(3) . . ?
N11 C15 C17A 126.8(2) . . ?
C14 C15 C17A 125.9(3) . . ?
F16A C16 C13 110.7(3) . . ?
F16B C16 C13 111.5(4) . . ?
F16B C16 F16A 98.1(5) . . ?
F16C C16 C13 115.1(4) . . ?
F16C C16 F16A 109.1(6) . . ?
F16C C16 F16B 111.0(6) . . ?
F16D C16 C13 114.7(4) . . ?
F16D C16 F16F 112.9(5) . . ?
F16D C16 F16E 104.4(5) . . ?
F16F C16 C13 113.8(3) . . ?
F16F C16 F16E 99.2(4) . . ?
F16E C16 C13 110.2(3) . . ?
C17F C17A C15 118.0(3) . . ?
C17B C17A C15 124.0(3) . . ?
C17B C17A C17F 117.9(3) . . ?
C17A C17F H17F 119.5 . . ?
C17E C17F C17A 121.0(3) . . ?
C17E C17F H17F 119.5 . . ?
C17F C17E H17E 119.8 . . ?
C17D C17E C17F 120.4(3) . . ?
C17D C17E H17E 119.8 . . ?
C17E C17D H17D 120.2 . . ?
C17E C17D C17C 119.5(3) . . ?
C17C C17D H17D 120.2 . . ?
C17D C17C H17C 119.8 . . ?
C17D C17C C17B 120.5(3) . . ?
C17B C17C H17C 119.8 . . ?
C17A C17B H17B 119.7 . . ?
C17C C17B C17A 120.6(3) . . ?
C17C C17B H17B 119.7 . . ?
N22 C23 C24 112.1(2) . . ?
N22 C23 C26 120.3(2) . . ?
C24 C23 C26 127.5(3) . . ?
C23 C24 H24 127.9 . . ?
C25 C24 C23 104.2(2) . . ?
C25 C24 H24 127.9 . . ?
N21 C25 C24 107.9(2) . . ?
N21 C25 C27A 125.5(2) . . ?
C24 C25 C27A 126.6(3) . . ?
F26A C26 C23 113.7(3) . . ?
F26A C26 F26B 104.7(4) . . ?
F26A C26 F26C 108.7(4) . . ?
F26B C26 C23 111.2(3) . . ?
F26C C26 C23 112.9(3) . . ?
F26C C26 F26B 105.0(3) . . ?
F26D C26 C23 111.1(5) . . ?
F26E C26 C23 113.9(5) . . ?
F26E C26 F26D 106.0(7) . . ?
F26F C26 C23 113.4(6) . . ?
F26F C26 F26D 103.9(7) . . ?
F26F C26 F26E 107.9(8) . . ?
C27F C27A C25 118.2(3) . . ?
C27B C27A C25 122.9(3) . . ?
C27B C27A C27F 118.9(3) . . ?
C27A C27F H27F 119.8 . . ?
C27E C27F C27A 120.5(3) . . ?
C27E C27F H27F 119.8 . . ?
C27F C27E H27E 119.9 . . ?
C27D C27E C27F 120.2(3) . . ?
C27D C27E H27E 119.9 . . ?
C27E C27D H27D 120.1 . . ?
C27E C27D C27C 119.7(3) . . ?
C27C C27D H27D 120.1 . . ?
C27D C27C H27C 119.8 . . ?
C27B C27C C27D 120.3(3) . . ?
C27B C27C H27C 119.8 . . ?
C27A C27B H27B 119.8 . . ?
C27C C27B C27A 120.4(3) . . ?
C27C C27B H27B 119.8 . . ?
N32 C33 C34 111.8(3) . . ?
N32 C33 C36 119.5(3) . . ?
C34 C33 C36 128.7(3) . . ?
C33 C34 H34 127.8 . . ?
C35 C34 C33 104.4(2) . . ?
C35 C34 H34 127.8 . . ?
N31 C35 C34 107.9(2) . . ?
N31 C35 C37A 124.9(2) . . ?
C34 C35 C37A 127.3(2) . . ?
F36C C36 C33 112.4(3) . . ?
F36B C36 C33 112.6(3) . . ?
F36B C36 F36C 106.4(3) . . ?
F36A C36 C33 111.8(3) . . ?
F36A C36 F36C 106.0(2) . . ?
F36A C36 F36B 107.2(3) . . ?
C37F C37A C35 119.0(3) . . ?
C37B C37A C35 122.1(2) . . ?
C37B C37A C37F 119.0(3) . . ?
C37A C37F H37F 119.9 . . ?
C37E C37F C37A 120.1(3) . . ?
C37E C37F H37F 119.9 . . ?
C37F C37E H37E 119.8 . . ?
C37D C37E C37F 120.4(3) . . ?
C37D C37E H37E 119.8 . . ?
C37E C37D H37D 120.0 . . ?
C37E C37D C37C 119.9(3) . . ?
C37C C37D H37D 120.0 . . ?
C37D C37C H37C 119.9 . . ?
C37D C37C C37B 120.2(3) . . ?
C37B C37C H37C 119.9 . . ?
C37A C37B H37B 119.8 . . ?
C37C C37B C37A 120.4(3) . . ?
C37C C37B H37B 119.8 . . ?
N11 B N31 109.8(2) . . ?
N11 B H 108.6 . . ?
N21 B N11 112.0(2) . . ?
N21 B N31 109.1(2) . . ?
N21 B H 108.6 . . ?
N31 B H 108.6 . . ?

loop_
_geom_bond_atom_site_label_1
_geom_bond_atom_site_label_2
_geom_bond_distance
_geom_bond_site_symmetry_2
_geom_bond_publ_flag
Tl N12 2.626(2) . ?
Tl N22 2.622(2) . ?
Tl N32 2.620(2) . ?
N11 N12 1.366(3) . ?
N11 C15 1.370(4) . ?
N11 B 1.557(4) . ?
N12 C13 1.335(4) . ?
N21 N22 1.358(3) . ?
N21 C25 1.371(3) . ?
N21 B 1.551(4) . ?
N22 C23 1.333(4) . ?
N31 N32 1.359(3) . ?
N31 C35 1.366(3) . ?
N31 B 1.564(4) . ?
N32 C33 1.335(4) . ?
C13 C14 1.388(4) . ?
C13 C16 1.486(4) . ?
C14 H14 0.9500 . ?
C14 C15 1.382(4) . ?
C15 C17A 1.475(4) . ?
C16 F16A 1.368(6) . ?
C16 F16B 1.355(7) . ?
C16 F16C 1.226(6) . ?
C16 F16D 1.238(6) . ?
C16 F16F 1.333(6) . ?
C16 F16E 1.378(6) . ?
C17A C17F 1.400(4) . ?
C17A C17B 1.393(4) . ?
C17F H17F 0.9500 . ?
C17F C17E 1.381(5) . ?
C17E H17E 0.9500 . ?
C17E C17D 1.376(5) . ?
C17D H17D 0.9500 . ?
C17D C17C 1.381(5) . ?
C17C H17C 0.9500 . ?
C17C C17B 1.387(4) . ?
C17B H17B 0.9500 . ?
C23 C24 1.392(4) . ?
C23 C26 1.486(4) . ?
C24 H24 0.9500 . ?
C24 C25 1.381(4) . ?
C25 C27A 1.479(4) . ?
C26 F26A 1.315(5) . ?
C26 F26B 1.342(5) . ?
C26 F26C 1.333(5) . ?
C26 F26D 1.356(10) . ?
C26 F26E 1.290(11) . ?
C26 F26F 1.287(12) . ?
C27A C27F 1.397(4) . ?
C27A C27B 1.389(4) . ?
C27F H27F 0.9500 . ?
C27F C27E 1.390(4) . ?
C27E H27E 0.9500 . ?
C27E C27D 1.381(4) . ?
C27D H27D 0.9500 . ?
C27D C27C 1.388(4) . ?
C27C H27C 0.9500 . ?
C27C C27B 1.387(4) . ?
C27B H27B 0.9500 . ?
C33 C34 1.394(4) . ?
C33 C36 1.482(4) . ?
C34 H34 0.9500 . ?
C34 C35 1.384(4) . ?
C35 C37A 1.475(4) . ?
C36 F36C 1.350(4) . ?
C36 F36B 1.336(4) . ?
C36 F36A 1.335(4) . ?
C37A C37F 1.402(4) . ?
C37A C37B 1.394(4) . ?
C37F H37F 0.9500 . ?
C37F C37E 1.385(4) . ?
C37E H37E 0.9500 . ?
C37E C37D 1.382(5) . ?
C37D H37D 0.9500 . ?
C37D C37C 1.385(4) . ?
C37C H37C 0.9500 . ?
C37C C37B 1.387(4) . ?
C37B H37B 0.9500 . ?
B H 1.0000 . ?

loop_
_geom_torsion_atom_site_label_1
_geom_torsion_atom_site_label_2
_geom_torsion_atom_site_label_3
_geom_torsion_atom_site_label_4
_geom_torsion
_geom_torsion_site_symmetry_1
_geom_torsion_site_symmetry_2
_geom_torsion_site_symmetry_3
_geom_torsion_site_symmetry_4
_geom_torsion_publ_flag
Tl N12 C13 C14 169.21(19) . . . . ?
Tl N12 C13 C16 -11.9(4) . . . . ?
Tl N22 C23 C24 -179.52(18) . . . . ?
Tl N22 C23 C26 -0.1(4) . . . . ?
Tl N32 C33 C34 178.96(18) . . . . ?
Tl N32 C33 C36 -0.9(4) . . . . ?
N11 N12 C13 C14 -0.3(3) . . . . ?
N11 N12 C13 C16 178.6(3) . . . . ?
N11 C15 C17A C17F 142.6(3) . . . . ?
N11 C15 C17A C17B -40.5(4) . . . . ?
N12 N11 C15 C14 -0.2(3) . . . . ?
N12 N11 C15 C17A -178.1(2) . . . . ?
N12 N11 B N21 52.2(3) . . . . ?
N12 N11 B N31 -69.1(3) . . . . ?
N12 C13 C14 C15 0.2(3) . . . . ?
N12 C13 C16 F16A 93.0(5) . . . . ?
N12 C13 C16 F16B -158.9(5) . . . . ?
N12 C13 C16 F16C -31.3(7) . . . . ?
N12 C13 C16 F16D 157.1(6) . . . . ?
N12 C13 C16 F16F 24.9(5) . . . . ?
N12 C13 C16 F16E -85.5(5) . . . . ?
N21 N22 C23 C24 0.3(3) . . . . ?
N21 N22 C23 C26 179.7(2) . . . . ?
N21 C25 C27A C27F 133.6(3) . . . . ?
N21 C25 C27A C27B -49.0(4) . . . . ?
N22 N21 C25 C24 0.0(3) . . . . ?
N22 N21 C25 C27A -179.6(2) . . . . ?
N22 N21 B N11 -66.4(3) . . . . ?
N22 N21 B N31 55.3(3) . . . . ?
N22 C23 C24 C25 -0.3(3) . . . . ?
N22 C23 C26 F26A 106.0(5) . . . . ?
N22 C23 C26 F26B -136.2(4) . . . . ?
N22 C23 C26 F26C -18.4(5) . . . . ?
N22 C23 C26 F26D 66.7(7) . . . . ?
N22 C23 C26 F26E -173.8(9) . . . . ?
N22 C23 C26 F26F -49.9(8) . . . . ?
N31 N32 C33 C34 0.7(3) . . . . ?
N31 N32 C33 C36 -179.2(2) . . . . ?
N31 C35 C37A C37F 129.7(3) . . . . ?
N31 C35 C37A C37B -50.7(4) . . . . ?
N32 N31 C35 C34 -0.2(3) . . . . ?
N32 N31 C35 C37A -179.4(2) . . . . ?
N32 N31 B N11 59.7(3) . . . . ?
N32 N31 B N21 -63.4(3) . . . . ?
N32 C33 C34 C35 -0.8(3) . . . . ?
N32 C33 C36 F36C -76.2(3) . . . . ?
N32 C33 C36 F36B 44.0(4) . . . . ?
N32 C33 C36 F36A 164.8(3) . . . . ?
C13 C14 C15 N11 0.0(3) . . . . ?
C13 C14 C15 C17A 178.0(3) . . . . ?
C14 C13 C16 F16A -88.2(5) . . . . ?
C14 C13 C16 F16B 19.9(6) . . . . ?
C14 C13 C16 F16C 147.5(7) . . . . ?
C14 C13 C16 F16D -24.2(7) . . . . ?
C14 C13 C16 F16F -156.4(5) . . . . ?
C14 C13 C16 F16E 93.2(5) . . . . ?
C14 C15 C17A C17F -35.0(4) . . . . ?
C14 C15 C17A C17B 141.9(3) . . . . ?
C15 N11 N12 Tl -169.85(16) . . . . ?
C15 N11 N12 C13 0.3(3) . . . . ?
C15 N11 B N21 -125.2(3) . . . . ?
C15 N11 B N31 113.5(3) . . . . ?
C15 C17A C17F C17E 177.6(3) . . . . ?
C15 C17A C17B C17C -179.0(3) . . . . ?
C16 C13 C14 C15 -178.6(3) . . . . ?
C17A C17F C17E C17D 1.6(5) . . . . ?
C17F C17A C17B C17C -2.1(4) . . . . ?
C17F C17E C17D C17C -2.2(5) . . . . ?
C17E C17D C17C C17B 0.7(5) . . . . ?
C17D C17C C17B C17A 1.5(4) . . . . ?
C17B C17A C17F C17E 0.5(4) . . . . ?
C23 C24 C25 N21 0.2(3) . . . . ?
C23 C24 C25 C27A 179.8(3) . . . . ?
C24 C23 C26 F26A -74.7(6) . . . . ?
C24 C23 C26 F26B 43.1(5) . . . . ?
C24 C23 C26 F26C 160.9(4) . . . . ?
C24 C23 C26 F26D -114.0(7) . . . . ?
C24 C23 C26 F26E 5.5(9) . . . . ?
C24 C23 C26 F26F 129.4(8) . . . . ?
C24 C25 C27A C27F -45.9(4) . . . . ?
C24 C25 C27A C27B 131.5(3) . . . . ?
C25 N21 N22 Tl 179.67(16) . . . . ?
C25 N21 N22 C23 -0.2(3) . . . . ?
C25 N21 B N11 126.6(3) . . . . ?
C25 N21 B N31 -111.7(3) . . . . ?
C25 C27A C27F C27E 177.6(3) . . . . ?
C25 C27A C27B C27C -178.1(3) . . . . ?
C26 C23 C24 C25 -179.7(3) . . . . ?
C27A C27F C27E C27D 0.3(4) . . . . ?
C27F C27A C27B C27C -0.6(4) . . . . ?
C27F C27E C27D C27C -0.1(5) . . . . ?
C27E C27D C27C C27B -0.4(5) . . . . ?
C27D C27C C27B C27A 0.8(5) . . . . ?
C27B C27A C27F C27E 0.1(4) . . . . ?
C33 C34 C35 N31 0.6(3) . . . . ?
C33 C34 C35 C37A 179.8(3) . . . . ?
C34 C33 C36 F36C 104.0(4) . . . . ?
C34 C33 C36 F36B -135.9(3) . . . . ?
C34 C33 C36 F36A -15.1(4) . . . . ?
C34 C35 C37A C37F -49.3(4) . . . . ?
C34 C35 C37A C37B 130.3(3) . . . . ?
C35 N31 N32 Tl -178.61(17) . . . . ?
C35 N31 N32 C33 -0.3(3) . . . . ?
C35 N31 B N11 -118.0(3) . . . . ?
C35 N31 B N21 118.9(3) . . . . ?
C35 C37A C37F C37E 179.9(3) . . . . ?
C35 C37A C37B C37C 179.9(3) . . . . ?
C36 C33 C34 C35 179.0(3) . . . . ?
C37A C37F C37E C37D -0.1(4) . . . . ?
C37F C37A C37B C37C -0.5(4) . . . . ?
C37F C37E C37D C37C 0.1(5) . . . . ?
C37E C37D C37C C37B -0.4(5) . . . . ?
C37D C37C C37B C37A 0.6(4) . . . . ?
C37B C37A C37F C37E 0.3(4) . . . . ?
B N11 N12 Tl 12.3(3) . . . . ?
B N11 N12 C13 -177.5(2) . . . . ?
B N11 C15 C14 177.4(2) . . . . ?
B N11 C15 C17A -0.5(4) . . . . ?
B N21 N22 Tl 10.7(3) . . . . ?
B N21 N22 C23 -169.2(2) . . . . ?
B N21 C25 C24 168.2(2) . . . . ?
B N21 C25 C27A -11.4(4) . . . . ?
B N31 N32 Tl 3.3(3) . . . . ?
B N31 N32 C33 -178.4(2) . . . . ?
B N31 C35 C34 177.6(2) . . . . ?
B N31 C35 C37A -1.5(4) . . . . ?
